data_7206704
loop_
_publ_author_name
'Sun, Di'
'Li, Yun-Hua'
'Hao, Hong-Jun'
'Liu, Fu-Jing'
'Zhao, Yang'
'Huang, Rong-Bin'
'Zheng, Lan-Sun'

_publ_section_title
;
 Syntheses, structures and photoluminescent properties of a series of
 Ag(i) coordination architectures based on
 2,4-diamino-6-methyl-1,3,5-triazine and dicarboxylates: from a 0D
 discrete molecule to a 3D infinite network
;
_journal_issue 21
_journal_name_full CrystEngComm
_journal_page_first 6431
_journal_paper_doi 10.1039/c1ce05683b
_journal_volume 13
_journal_year 2011
_chemical_formula_moiety 'C6 H9 Ag N5 O2, H2 O'
_chemical_formula_sum 'C6 H11 Ag N5 O3'
_chemical_formula_weight 309.07
_chemical_name_systematic
;
?
;
_space_group_IT_number 13
_symmetry_cell_setting monoclinic
_symmetry_space_group_name_Hall '-P 2yac'
_symmetry_space_group_name_H-M 'P 1 2/n 1'
_atom_sites_solution_hydrogens geom
_atom_sites_solution_primary direct
_atom_sites_solution_secondary difmap
_audit_creation_method SHELXL-97
_cell_angle_alpha 90.00
_cell_angle_beta 112.531(8)
_cell_angle_gamma 90.00
_cell_formula_units_Z 4
_cell_length_a 9.288(4)
_cell_length_b 10.108(5)
_cell_length_c 11.775(6)
_cell_measurement_reflns_used 2118
_cell_measurement_temperature 173(2)
_cell_measurement_theta_max 55.425
_cell_measurement_theta_min 5.516
_cell_volume 1021.1(9)
_computing_structure_refinement 'SHELXL-97 (Sheldrick, 1997)'
_computing_structure_solution 'SHELXS-97 (Sheldrick, 1990)'
_diffrn_ambient_temperature 173(2)
_diffrn_detector_area_resol_mean none
_diffrn_measured_fraction_theta_full 0.996
_diffrn_measured_fraction_theta_max 0.996
_diffrn_measurement_device_type 'Bruker SMART CCD'
_diffrn_measurement_method '\f and \w'
_diffrn_radiation_monochromator graphite
_diffrn_radiation_source 'fine-focus sealed tube'
_diffrn_radiation_type MoK\a
_diffrn_radiation_wavelength 0.71073
_diffrn_reflns_av_R_equivalents 0.0309
_diffrn_reflns_av_sigmaI/netI 0.0460
_diffrn_reflns_limit_h_max 11
_diffrn_reflns_limit_h_min -9
_diffrn_reflns_limit_k_max 11
_diffrn_reflns_limit_k_min -12
_diffrn_reflns_limit_l_max 8
_diffrn_reflns_limit_l_min -13
_diffrn_reflns_number 4309
_diffrn_reflns_theta_full 25.00
_diffrn_reflns_theta_max 25.00
_diffrn_reflns_theta_min 2.01
_diffrn_standards_interval_count 0
_diffrn_standards_interval_time none
_diffrn_standards_number none
_exptl_absorpt_coefficient_mu 1.971
_exptl_absorpt_correction_T_max 0.8273
_exptl_absorpt_correction_T_min 0.7564
_exptl_absorpt_correction_type multi-scan
_exptl_absorpt_process_details 'SADABS (Bruker, 2002)'
_exptl_crystal_colour colorless
_exptl_crystal_density_diffrn 2.010
_exptl_crystal_density_method 'not measured'
_exptl_crystal_description Block
_exptl_crystal_F_000 612
_exptl_crystal_size_max 0.15
_exptl_crystal_size_mid 0.10
_exptl_crystal_size_min 0.10
_refine_diff_density_max 0.927
_refine_diff_density_min -0.405
_refine_diff_density_rms 0.114
_refine_ls_extinction_method none
_refine_ls_goodness_of_fit_ref 1.134
_refine_ls_hydrogen_treatment constr
_refine_ls_matrix_type full
_refine_ls_number_parameters 137
_refine_ls_number_reflns 1788
_refine_ls_number_restraints 0
_refine_ls_restrained_S_all 1.134
_refine_ls_R_factor_all 0.0419
_refine_ls_R_factor_gt 0.0318
_refine_ls_shift/su_max 0.000
_refine_ls_shift/su_mean 0.000
_refine_ls_structure_factor_coef Fsqd
_refine_ls_weighting_details 'calc w=1/[\s^2^(Fo^2^)+(0.0429P)^2^+0.0307P] where P=(Fo^2^+2Fc^2^)/3'
_refine_ls_weighting_scheme calc
_refine_ls_wR_factor_gt 0.0836
_refine_ls_wR_factor_ref 0.0886
_reflns_number_gt 1440
_reflns_number_total 1788
_reflns_threshold_expression >2sigma(I)
_cod_data_source_file c1ce05683b.txt
_cod_data_source_block p1
_cod_depositor_comments
;
The following automatic conversions were performed:

'_symmetry_cell_setting' value 'Monoclinic' changed to 'monoclinic'
according to /home/saulius/struct/CIF-dictionaries/cif_core.dic
dictionary named 'cif_core.dic' version 2.4.1 from 2010-06-29.

Automatic conversion script
Id: cif_fix_values 1715 2011-07-08 13:25:40Z adriana 
;
_cod_original_cell_volume 1021.1(8)
_cod_original_sg_symbol_H-M P2/n
_cod_database_code 7206704

loop_
_symmetry_equiv_pos_as_xyz
'x, y, z'
'-x+1/2, y, -z+1/2'
'-x, -y, -z'
'x-1/2, -y, z-1/2'

loop_
_atom_site_label
_atom_site_type_symbol
_atom_site_fract_x
_atom_site_fract_y
_atom_site_fract_z
_atom_site_U_iso_or_equiv
_atom_site_adp_type
_atom_site_occupancy
_atom_site_symmetry_multiplicity
_atom_site_calc_flag
_atom_site_refinement_flags
Ag1 Ag 0.2500 0.22075(4) 0.2500 0.03940(18) Uani 1 2 d S
Ag2 Ag 0.2500 0.52800(4) 0.2500 0.03766(18) Uani 1 2 d S
C1 C 0.0081(5) 0.7102(4) 0.0055(4) 0.0280(9) Uani 1 1 d .
C2 C 0.2597(5) 0.7734(4) 0.0649(4) 0.0305(9) Uani 1 1 d .
C3 C 0.0741(5) 0.8820(4) -0.0898(4) 0.0340(10) Uani 1 1 d .
C4 C 0.0287(6) 0.9882(4) -0.1851(5) 0.0531(14) Uani 1 1 d .
H4A H -0.0837 0.9836 -0.2333 0.080 Uiso 1 1 calc R
H4B H 0.0851 0.9759 -0.2396 0.080 Uiso 1 1 calc R
H4C H 0.0548 1.0748 -0.1450 0.080 Uiso 1 1 calc R
C5 C -0.0237(5) 0.3999(4) 0.3050(4) 0.0351(10) Uani 1 1 d .
C6 C -0.1847(5) 0.3988(7) 0.3090(5) 0.0658(18) Uani 1 1 d .
H6A H -0.1934 0.3196 0.3553 0.079 Uiso 1 1 calc R
H6B H -0.1943 0.4774 0.3559 0.079 Uiso 1 1 calc R
N1 N -0.1014(4) 0.6362(3) 0.0196(3) 0.0374(9) Uani 1 1 d .
H1A H -0.0761 0.5769 0.0788 0.045 Uiso 1 1 calc R
H1B H -0.1994 0.6462 -0.0303 0.045 Uiso 1 1 calc R
N2 N 0.4099(4) 0.7551(4) 0.1307(4) 0.0391(9) Uani 1 1 d .
H2A H 0.4400 0.6907 0.1851 0.047 Uiso 1 1 calc R
H2B H 0.4795 0.8073 0.1202 0.047 Uiso 1 1 calc R
N3 N 0.1559(4) 0.6928(3) 0.0825(3) 0.0287(8) Uani 1 1 d .
N4 N 0.0374(4) 0.1996(3) 0.0878(3) 0.0320(8) Uani 1 1 d .
N5 N 0.2226(4) 0.8758(3) -0.0163(3) 0.0355(9) Uani 1 1 d .
O1 O 0.0035(3) 0.4843(3) 0.2382(3) 0.0412(8) Uani 1 1 d .
O1W O 0.6206(5) 0.8782(3) 0.0459(4) 0.0634(11) Uani 1 1 d .
H1WA H 0.6089 0.8222 -0.0107 0.076 Uiso 1 1 d R
H1WB H 0.6655 0.9463 0.0325 0.076 Uiso 1 1 d R
O2 O 0.0729(4) 0.3186(4) 0.3687(3) 0.0521(9) Uani 1 1 d .

loop_
_atom_site_aniso_label
_atom_site_aniso_U_11
_atom_site_aniso_U_22
_atom_site_aniso_U_33
_atom_site_aniso_U_23
_atom_site_aniso_U_13
_atom_site_aniso_U_12
Ag1 0.0287(3) 0.0428(3) 0.0341(3) 0.000 -0.0019(2) 0.000
Ag2 0.0234(3) 0.0431(3) 0.0469(3) 0.000 0.0139(2) 0.000
C1 0.025(2) 0.026(2) 0.032(2) -0.0025(16) 0.0094(19) -0.0012(17)
C2 0.026(2) 0.028(2) 0.034(2) -0.0086(18) 0.0083(19) -0.0007(18)
C3 0.033(2) 0.031(2) 0.034(2) 0.0003(18) 0.0080(19) -0.0047(19)
C4 0.044(3) 0.047(3) 0.055(3) 0.017(2) 0.004(3) -0.008(2)
C5 0.020(2) 0.048(3) 0.035(2) 0.000(2) 0.0082(18) 0.002(2)
C6 0.019(2) 0.124(5) 0.055(3) 0.037(3) 0.014(2) 0.010(3)
N1 0.0217(18) 0.043(2) 0.040(2) 0.0114(17) 0.0035(16) -0.0056(17)
N2 0.0247(19) 0.045(2) 0.040(2) 0.0083(17) 0.0040(17) -0.0091(16)
N3 0.0228(17) 0.0316(17) 0.0272(18) 0.0014(15) 0.0045(14) -0.0032(15)
N4 0.0289(19) 0.0278(18) 0.032(2) 0.0023(15) 0.0034(16) 0.0009(15)
N5 0.032(2) 0.0333(18) 0.036(2) 0.0037(16) 0.0072(16) -0.0076(16)
O1 0.0251(16) 0.0512(18) 0.048(2) 0.0168(15) 0.0147(15) -0.0001(14)
O1W 0.070(3) 0.059(2) 0.076(3) -0.0161(18) 0.045(2) -0.0274(19)
O2 0.0312(17) 0.062(2) 0.059(2) 0.0222(19) 0.0127(16) 0.0076(17)

loop_
_atom_type_symbol
_atom_type_description
_atom_type_scat_dispersion_real
_atom_type_scat_dispersion_imag
_atom_type_scat_source
C C 0.0033 0.0016 'International Tables Vol C Tables 4.2.6.8 and 6.1.1.4'
H H 0.0000 0.0000 'International Tables Vol C Tables 4.2.6.8 and 6.1.1.4'
N N 0.0061 0.0033 'International Tables Vol C Tables 4.2.6.8 and 6.1.1.4'
O O 0.0106 0.0060 'International Tables Vol C Tables 4.2.6.8 and 6.1.1.4'
Ag Ag -0.8971 1.1015 'International Tables Vol C Tables 4.2.6.8 and 6.1.1.4'

loop_
_geom_angle_atom_site_label_1
_geom_angle_atom_site_label_2
_geom_angle_atom_site_label_3
_geom_angle
_geom_angle_site_symmetry_1
_geom_angle_site_symmetry_3
_geom_angle_publ_flag
N4 Ag1 N4 168.66(16) . 2 y
N4 Ag1 Ag2 95.67(8) . . ?
N4 Ag1 Ag2 95.67(8) 2 . ?
O1 Ag2 O1 157.71(15) . 2 y
O1 Ag2 N3 102.62(12) . 2 y
O1 Ag2 N3 92.42(11) 2 2 ?
O1 Ag2 N3 92.42(11) . . y
O1 Ag2 N3 102.62(12) 2 . ?
N3 Ag2 N3 95.23(16) 2 . y
O1 Ag2 Ag1 78.85(8) . . ?
O1 Ag2 Ag1 78.85(8) 2 . ?
N3 Ag2 Ag1 132.38(8) 2 . ?
N3 Ag2 Ag1 132.38(8) . . ?
N1 C1 N3 118.6(4) . . ?
N1 C1 N4 117.6(4) . 3_565 ?
N3 C1 N4 123.8(4) . 3_565 ?
N2 C2 N3 118.9(4) . . ?
N2 C2 N5 116.4(4) . . ?
N3 C2 N5 124.7(4) . . ?
N5 C3 N4 125.8(4) . 3_565 ?
N5 C3 C4 116.8(4) . . ?
N4 C3 C4 117.4(4) 3_565 . ?
C3 C4 H4A 109.5 . . ?
C3 C4 H4B 109.5 . . ?
H4A C4 H4B 109.5 . . ?
C3 C4 H4C 109.5 . . ?
H4A C4 H4C 109.5 . . ?
H4B C4 H4C 109.5 . . ?
O2 C5 O1 124.2(4) . . ?
O2 C5 C6 118.2(4) . . ?
O1 C5 C6 117.7(4) . . ?
C6 C6 C5 116.3(6) 2_455 . ?
C6 C6 H6A 108.2 2_455 . ?
C5 C6 H6A 108.2 . . ?
C6 C6 H6B 108.2 2_455 . ?
C5 C6 H6B 108.2 . . ?
H6A C6 H6B 107.4 . . ?
C1 N1 H1A 120.0 . . ?
C1 N1 H1B 120.0 . . ?
H1A N1 H1B 120.0 . . ?
C2 N2 H2A 120.0 . . ?
C2 N2 H2B 120.0 . . ?
H2A N2 H2B 120.0 . . ?
C1 N3 C2 115.3(3) . . ?
C1 N3 Ag2 126.0(3) . . ?
C2 N3 Ag2 118.6(3) . . ?
C3 N4 C1 115.1(3) 3_565 3_565 ?
C3 N4 Ag1 119.9(3) 3_565 . ?
C1 N4 Ag1 122.7(3) 3_565 . ?
C3 N5 C2 114.6(3) . . ?
C5 O1 Ag2 122.2(3) . . ?
H1WA O1W H1WB 108.5 . . ?

loop_
_geom_bond_atom_site_label_1
_geom_bond_atom_site_label_2
_geom_bond_distance
_geom_bond_site_symmetry_2
_geom_bond_publ_flag
Ag1 N4 2.168(3) . y
Ag1 N4 2.168(3) 2 y
Ag1 Ag2 3.1058(15) . y
Ag2 O1 2.283(3) . y
Ag2 O1 2.283(3) 2 ?
Ag2 N3 2.471(3) 2 ?
Ag2 N3 2.471(3) . y
C1 N1 1.323(5) . ?
C1 N3 1.336(5) . ?
C1 N4 1.364(5) 3_565 ?
C2 N2 1.324(6) . ?
C2 N3 1.338(5) . ?
C2 N5 1.360(5) . ?
C3 N5 1.319(6) . ?
C3 N4 1.331(5) 3_565 ?
C3 C4 1.492(6) . ?
C4 H4A 0.9800 . ?
C4 H4B 0.9800 . ?
C4 H4C 0.9800 . ?
C5 O2 1.235(5) . ?
C5 O1 1.250(5) . ?
C5 C6 1.515(6) . ?
C6 C6 1.453(10) 2_455 ?
C6 H6A 0.9900 . ?
C6 H6B 0.9900 . ?
N1 H1A 0.8800 . ?
N1 H1B 0.8800 . ?
N2 H2A 0.8800 . ?
N2 H2B 0.8800 . ?
N4 C3 1.331(5) 3_565 ?
N4 C1 1.364(5) 3_565 ?
O1W H1WA 0.8500 . ?
O1W H1WB 0.8500 . ?

loop_
_geom_hbond_atom_site_label_D
_geom_hbond_atom_site_label_H
_geom_hbond_atom_site_label_A
_geom_hbond_distance_DH
_geom_hbond_distance_HA
_geom_hbond_distance_DA
_geom_hbond_angle_DHA
_geom_hbond_site_symmetry_A
N1 H1A O1 0.88 1.97 2.830(5) 165.2 .
N1 H1B O2 0.88 2.02 2.898(5) 174.1 4_565
N2 H2A O1 0.88 2.25 3.093(5) 159.5 2
N2 H2B O1W 0.88 1.97 2.806(5) 158.7 .
O1W H1WA O2 0.85 1.95 2.793(5) 174.0 4_665
O1W H1WB N5 0.85 2.12 2.969(5) 174.1 3_675
